data_7704654
loop_
_publ_author_name
'Navr\'atil, Michal'
'Faria, Erica N.'
'Panahy, Geve'
'C\'isa\<rov\'a, Ivana'
'Goicoechea, Jose M.'
'\<St\<epni\<cka, Petr'

_publ_section_title
;
 Novel ferrocenyl functionalised phosphinecarboxamides: synthesis,
 characterisation and coordination.
;
_journal_issue 25
_journal_name_full 'Dalton transactions (Cambridge, England : 2003)'
_journal_page_first 8645
_journal_page_last 8651
_journal_paper_doi 10.1039/d0dt01908a
_journal_volume 49
_journal_year 2020
_chemical_formula_moiety 'C20 H24 Cl2 Fe N O P Ru'
_chemical_formula_sum 'C20 H24 Cl2 Fe N O P Ru'
_chemical_formula_weight 553.19
_space_group_crystal_system monoclinic
_space_group_IT_number 14
_space_group_name_Hall '-P 2ybc'
_space_group_name_H-M_alt 'P 1 21/c 1'
_atom_sites_solution_hydrogens mixed
_atom_sites_solution_primary direct
_atom_sites_solution_secondary difmap
_audit_creation_method SHELXL-2014/7
_audit_update_record
;
2020-05-26 deposited with the CCDC.	2020-06-10 downloaded from the CCDC.
;
_cell_angle_alpha 90
_cell_angle_beta 94.591(2)
_cell_angle_gamma 90
_cell_formula_units_Z 4
_cell_length_a 20.2447(8)
_cell_length_b 9.5396(4)
_cell_length_c 10.8062(4)
_cell_measurement_reflns_used 9966
_cell_measurement_temperature 120(2)
_cell_measurement_theta_max 27.53
_cell_measurement_theta_min 2.36
_cell_volume 2080.27(14)
_computing_cell_refinement 'SAINT V8.38A (Bruker AXS Inc., 2017)'
_computing_data_collection 'Bruker Instrument Service vV6.2.6'
_computing_data_reduction 'SAINT V8.38A (Bruker AXS Inc., 2017)'
_computing_molecular_graphics 'PLATON (Spek, 2016)'
_computing_publication_material 'PLATON (Spek, 2016)'
_computing_structure_refinement 'SHELXL-2014/7 (Sheldrick, 2014)'
_computing_structure_solution 'SHELXT 2014/5 (Sheldrick, 2014)'
_diffrn_ambient_temperature 120(2)
_diffrn_measured_fraction_theta_full 0.999
_diffrn_measured_fraction_theta_max 0.999
_diffrn_measurement_device_type 'Bruker D8 VENTURE Kappa Duo PHOTON 100 CMOS'
_diffrn_measurement_method '\f and \w scans'
_diffrn_radiation_monochromator 'Quazar Mo multilayer optic'
_diffrn_radiation_source 'I\mS micro-focus sealed tube'
_diffrn_radiation_type MoK\a
_diffrn_radiation_wavelength 0.71073
_diffrn_reflns_av_R_equivalents 0.0331
_diffrn_reflns_av_unetI/netI 0.0171
_diffrn_reflns_Laue_measured_fraction_full 0.999
_diffrn_reflns_Laue_measured_fraction_max 0.999
_diffrn_reflns_limit_h_max 26
_diffrn_reflns_limit_h_min -26
_diffrn_reflns_limit_k_max 12
_diffrn_reflns_limit_k_min -12
_diffrn_reflns_limit_l_max 14
_diffrn_reflns_limit_l_min -13
_diffrn_reflns_number 44034
_diffrn_reflns_point_group_measured_fraction_full 0.999
_diffrn_reflns_point_group_measured_fraction_max 0.999
_diffrn_reflns_theta_full 25.242
_diffrn_reflns_theta_max 27.535
_diffrn_reflns_theta_min 2.361
_exptl_absorpt_coefficient_mu 1.768
_exptl_absorpt_correction_T_max 0.93
_exptl_absorpt_correction_T_min 0.79
_exptl_absorpt_correction_type numerical
_exptl_absorpt_process_details 'SADABS-2016/2 - Bruker AXS'
_exptl_crystal_colour red
_exptl_crystal_density_diffrn 1.766
_exptl_crystal_description plate
_exptl_crystal_F_000 1112
_exptl_crystal_size_max 0.18
_exptl_crystal_size_mid 0.17
_exptl_crystal_size_min 0.04
_refine_diff_density_max 0.528
_refine_diff_density_min -0.715
_refine_diff_density_rms 0.070
_refine_ls_extinction_method none
_refine_ls_goodness_of_fit_ref 1.060
_refine_ls_hydrogen_treatment constr
_refine_ls_matrix_type full
_refine_ls_number_parameters 247
_refine_ls_number_reflns 4784
_refine_ls_number_restraints 0
_refine_ls_restrained_S_all 1.060
_refine_ls_R_factor_all 0.0256
_refine_ls_R_factor_gt 0.0199
_refine_ls_shift/su_max 0.003
_refine_ls_shift/su_mean 0.000
_refine_ls_structure_factor_coef Fsqd
_refine_ls_weighting_details 'w=1/[\s^2^(Fo^2^)+(0.0176P)^2^+1.9770P] where P=(Fo^2^+2Fc^2^)/3'
_refine_ls_weighting_scheme calc
_refine_ls_wR_factor_gt 0.0443
_refine_ls_wR_factor_ref 0.0463
_reflns_Friedel_coverage 0.000
_reflns_number_gt 4245
_reflns_number_total 4784
_reflns_threshold_expression 'I > 2\s(I)'
_cod_data_source_file d0dt01908a2.cif
_cod_data_source_block mn135
_cod_depositor_comments 'Adding full bibliography for 7704652--7704657.cif.'
_cod_original_sg_symbol_H-M 'P 21/c'
_cod_database_code 7704654
_shelx_shelxl_version_number 2014/7
_shelx_space_group_comment
;
The symmetry employed for this shelxl refinement is uniquely defined
by the following loop, which should always be used as a source of
symmetry information in preference to the above space-group names.
They are only intended as comments.
;
_shelx_estimated_absorpt_t_min 0.741
_shelx_estimated_absorpt_t_max 0.933

loop_
_space_group_symop_operation_xyz
'x, y, z'
'-x, y+1/2, -z+1/2'
'-x, -y, -z'
'x, -y-1/2, z-1/2'

loop_
_atom_site_label
_atom_site_type_symbol
_atom_site_fract_x
_atom_site_fract_y
_atom_site_fract_z
_atom_site_U_iso_or_equiv
_atom_site_adp_type
_atom_site_occupancy
_atom_site_site_symmetry_order
_atom_site_calc_flag
_atom_site_refinement_flags_posn
_atom_site_refinement_flags_adp
_atom_site_refinement_flags_occupancy
_atom_site_disorder_assembly
_atom_site_disorder_group
Ru1 Ru 0.86328(2) 0.46405(2) 0.59225(2) 0.00955(4) Uani 1 1 d . . . . .
P1 P 0.85350(2) 0.49543(5) 0.38069(4) 0.01358(9) Uani 1 1 d . . . . .
H1P H 0.9012 0.5876 0.3297 0.016 Uiso 1 1 d R U . . .
H2P H 0.8678 0.3852 0.3027 0.016 Uiso 1 1 d R U . . .
Fe1 Fe 0.59396(2) 0.47284(3) 0.20459(2) 0.01600(6) Uani 1 1 d . . . . .
Cl1 Cl 0.95562(2) 0.31869(5) 0.54977(4) 0.02158(10) Uani 1 1 d . . . . .
Cl2 Cl 0.79351(2) 0.26269(5) 0.54197(4) 0.02315(10) Uani 1 1 d . . . . .
O1 O 0.74704(7) 0.66315(14) 0.36397(13) 0.0225(3) Uani 1 1 d . . . . .
N1 N 0.74578(7) 0.50201(16) 0.20874(14) 0.0157(3) Uani 1 1 d . . . . .
H1N H 0.7677 0.4305 0.1794 0.019 Uiso 1 1 d R U . . .
C1 C 0.77198(9) 0.56497(19) 0.31268(16) 0.0153(3) Uani 1 1 d . . . . .
C2 C 0.68297(8) 0.53507(19) 0.14891(16) 0.0151(3) Uani 1 1 d . . . . .
C3 C 0.64180(9) 0.65400(19) 0.16607(17) 0.0179(4) Uani 1 1 d . . . . .
H3 H 0.6513 0.7295 0.2220 0.021 Uiso 1 1 calc R U . . .
C4 C 0.58386(9) 0.6382(2) 0.08378(17) 0.0190(4) Uani 1 1 d . . . . .
H4 H 0.5478 0.7021 0.0749 0.023 Uiso 1 1 calc R U . . .
C5 C 0.58889(9) 0.5110(2) 0.01710(18) 0.0223(4) Uani 1 1 d . . . . .
H5 H 0.5569 0.4754 -0.0440 0.027 Uiso 1 1 calc R U . . .
C6 C 0.65012(9) 0.4463(2) 0.05760(17) 0.0205(4) Uani 1 1 d . . . . .
H6 H 0.6662 0.3595 0.0289 0.025 Uiso 1 1 calc R U . . .
C7 C 0.61574(11) 0.3768(3) 0.3716(2) 0.0346(5) Uani 1 1 d . . . . .
H7 H 0.6584 0.3690 0.4144 0.041 Uiso 1 1 calc R U . . .
C8 C 0.57014(13) 0.4867(3) 0.3845(2) 0.0391(6) Uani 1 1 d . . . . .
H8 H 0.5768 0.5661 0.4372 0.047 Uiso 1 1 calc R U . . .
C9 C 0.51253(11) 0.4576(3) 0.3048(2) 0.0361(6) Uani 1 1 d . . . . .
H9 H 0.4738 0.5139 0.2955 0.043 Uiso 1 1 calc R U . . .
C10 C 0.52266(11) 0.3310(2) 0.2418(2) 0.0359(5) Uani 1 1 d . . . . .
H10 H 0.4924 0.2872 0.1821 0.043 Uiso 1 1 calc R U . . .
C11 C 0.58697(10) 0.2806(2) 0.2843(2) 0.0344(5) Uani 1 1 d . . . . .
H11 H 0.6069 0.1967 0.2581 0.041 Uiso 1 1 calc R U . . .
C12 C 0.86470(8) 0.69223(17) 0.62224(16) 0.0126(3) Uani 1 1 d . . . . .
C13 C 0.92235(9) 0.63205(17) 0.68265(15) 0.0126(3) Uani 1 1 d . . . . .
H13 H 0.9646 0.6639 0.6626 0.015 Uiso 1 1 calc R U . . .
C14 C 0.91823(9) 0.52428(17) 0.77324(16) 0.0137(3) Uani 1 1 d . . . . .
C15 C 0.85568(9) 0.47259(18) 0.79728(16) 0.0155(3) Uani 1 1 d . . . . .
H15 H 0.8525 0.3997 0.8564 0.019 Uiso 1 1 calc R U . . .
C16 C 0.79663(9) 0.52798(19) 0.73407(17) 0.0162(4) Uani 1 1 d . . . . .
C17 C 0.80141(9) 0.63886(18) 0.64854(16) 0.0147(3) Uani 1 1 d . . . . .
H17 H 0.7623 0.6782 0.6083 0.018 Uiso 1 1 calc R U . . .
C18 C 0.87002(9) 0.80968(18) 0.53127(17) 0.0172(4) Uani 1 1 d . . . . .
H18A H 0.8706 0.8995 0.5754 0.026 Uiso 1 1 calc R U . . .
H18B H 0.8319 0.8070 0.4694 0.026 Uiso 1 1 calc R U . . .
H18C H 0.9110 0.7993 0.4896 0.026 Uiso 1 1 calc R U . . .
C19 C 0.98086(9) 0.46433(19) 0.83379(17) 0.0191(4) Uani 1 1 d . . . . .
H19A H 0.9702 0.3930 0.8943 0.029 Uiso 1 1 calc R U . . .
H19B H 1.0070 0.5392 0.8762 0.029 Uiso 1 1 calc R U . . .
H19C H 1.0065 0.4215 0.7706 0.029 Uiso 1 1 calc R U . . .
C20 C 0.73015(10) 0.4705(2) 0.7594(2) 0.0259(4) Uani 1 1 d . . . . .
H20A H 0.7126 0.5233 0.8272 0.039 Uiso 1 1 calc R U . . .
H20B H 0.7347 0.3715 0.7829 0.039 Uiso 1 1 calc R U . . .
H20C H 0.6997 0.4790 0.6845 0.039 Uiso 1 1 calc R U . . .

loop_
_atom_site_aniso_label
_atom_site_aniso_U_11
_atom_site_aniso_U_22
_atom_site_aniso_U_33
_atom_site_aniso_U_23
_atom_site_aniso_U_13
_atom_site_aniso_U_12
Ru1 0.01171(7) 0.00862(7) 0.00832(7) -0.00013(5) 0.00076(5) -0.00119(5)
P1 0.0129(2) 0.0179(2) 0.0098(2) 0.00052(16) -0.00013(16) -0.00031(17)
Fe1 0.01324(12) 0.01374(13) 0.02122(14) 0.00202(10) 0.00254(10) 0.00100(10)
Cl1 0.0227(2) 0.0216(2) 0.0200(2) -0.00565(17) -0.00082(17) 0.00981(18)
Cl2 0.0291(2) 0.0208(2) 0.0202(2) -0.00572(18) 0.00570(18) -0.01447(19)
O1 0.0222(7) 0.0224(7) 0.0219(7) -0.0063(6) -0.0041(5) 0.0054(6)
N1 0.0131(7) 0.0180(7) 0.0156(8) -0.0026(6) -0.0014(6) 0.0010(6)
C1 0.0143(8) 0.0171(9) 0.0144(9) 0.0021(7) 0.0001(6) -0.0021(7)
C2 0.0129(8) 0.0178(9) 0.0146(9) 0.0008(7) 0.0002(6) -0.0010(7)
C3 0.0184(9) 0.0156(9) 0.0194(9) 0.0014(7) 0.0007(7) -0.0018(7)
C4 0.0175(9) 0.0212(9) 0.0180(9) 0.0056(7) 0.0004(7) 0.0031(7)
C5 0.0158(9) 0.0325(11) 0.0181(10) -0.0045(8) -0.0020(7) 0.0022(8)
C6 0.0139(9) 0.0290(10) 0.0182(9) -0.0084(8) -0.0003(7) 0.0026(8)
C7 0.0302(12) 0.0400(13) 0.0336(12) 0.0220(10) 0.0032(9) 0.0006(10)
C8 0.0487(15) 0.0454(14) 0.0253(12) 0.0111(10) 0.0171(10) 0.0044(12)
C9 0.0248(11) 0.0399(13) 0.0464(14) 0.0222(11) 0.0205(10) 0.0088(10)
C10 0.0208(10) 0.0285(11) 0.0583(16) 0.0169(11) 0.0031(10) -0.0053(9)
C11 0.0227(11) 0.0213(10) 0.0598(16) 0.0188(10) 0.0063(10) 0.0022(9)
C12 0.0175(8) 0.0080(8) 0.0124(8) -0.0018(6) 0.0010(6) -0.0002(6)
C13 0.0157(8) 0.0104(8) 0.0114(8) -0.0028(6) -0.0007(6) -0.0034(6)
C14 0.0218(9) 0.0093(8) 0.0094(8) -0.0034(6) -0.0020(6) 0.0000(7)
C15 0.0260(9) 0.0119(8) 0.0090(8) -0.0012(6) 0.0045(7) -0.0005(7)
C16 0.0203(9) 0.0148(8) 0.0145(9) -0.0036(7) 0.0080(7) -0.0009(7)
C17 0.0169(8) 0.0132(8) 0.0141(8) -0.0023(7) 0.0023(7) 0.0025(7)
C18 0.0204(9) 0.0129(8) 0.0179(9) 0.0037(7) -0.0021(7) -0.0018(7)
C19 0.0244(10) 0.0162(9) 0.0157(9) 0.0011(7) -0.0050(7) 0.0015(8)
C20 0.0219(10) 0.0262(10) 0.0315(11) 0.0028(9) 0.0135(8) -0.0023(8)

loop_
_atom_type_symbol
_atom_type_description
_atom_type_scat_dispersion_real
_atom_type_scat_dispersion_imag
_atom_type_scat_source
C C 0.0033 0.0016 'International Tables Vol C Tables 4.2.6.8 and 6.1.1.4'
H H 0.0000 0.0000 'International Tables Vol C Tables 4.2.6.8 and 6.1.1.4'
Cl Cl 0.1484 0.1585 'International Tables Vol C Tables 4.2.6.8 and 6.1.1.4'
Fe Fe 0.3463 0.8444 'International Tables Vol C Tables 4.2.6.8 and 6.1.1.4'
N N 0.0061 0.0033 'International Tables Vol C Tables 4.2.6.8 and 6.1.1.4'
O O 0.0106 0.0060 'International Tables Vol C Tables 4.2.6.8 and 6.1.1.4'
P P 0.1023 0.0942 'International Tables Vol C Tables 4.2.6.8 and 6.1.1.4'
Ru Ru -1.2594 0.8363 'International Tables Vol C Tables 4.2.6.8 and 6.1.1.4'

loop_
_geom_angle_atom_site_label_1
_geom_angle_atom_site_label_2
_geom_angle_atom_site_label_3
_geom_angle
_geom_angle_site_symmetry_1
_geom_angle_site_symmetry_3
_geom_angle_publ_flag
C13 Ru1 C17 67.88(6) . . ?
C13 Ru1 C12 37.60(6) . . ?
C17 Ru1 C12 37.87(6) . . ?
C13 Ru1 C16 80.20(7) . . ?
C17 Ru1 C16 37.40(6) . . ?
C12 Ru1 C16 68.03(6) . . ?
C13 Ru1 C15 66.94(6) . . ?
C17 Ru1 C15 67.19(6) . . ?
C12 Ru1 C15 79.57(6) . . ?
C16 Ru1 C15 37.55(7) . . ?
C13 Ru1 C14 37.55(6) . . ?
C17 Ru1 C14 79.55(6) . . ?
C12 Ru1 C14 67.60(6) . . ?
C16 Ru1 C14 67.20(7) . . ?
C15 Ru1 C14 36.48(6) . . ?
C13 Ru1 P1 110.48(5) . . ?
C17 Ru1 P1 99.83(5) . . ?
C12 Ru1 P1 90.96(5) . . ?
C16 Ru1 P1 130.23(5) . . ?
C15 Ru1 P1 166.94(5) . . ?
C14 Ru1 P1 146.10(5) . . ?
C13 Ru1 Cl1 95.88(5) . . ?
C17 Ru1 Cl1 163.66(5) . . ?
C12 Ru1 Cl1 126.74(5) . . ?
C16 Ru1 Cl1 145.17(5) . . ?
C15 Ru1 Cl1 109.09(5) . . ?
C14 Ru1 Cl1 88.58(5) . . ?
P1 Ru1 Cl1 83.767(16) . . ?
C13 Ru1 Cl2 166.43(5) . . ?
C17 Ru1 Cl2 109.19(5) . . ?
C12 Ru1 Cl2 144.95(5) . . ?
C16 Ru1 Cl2 89.83(5) . . ?
C15 Ru1 Cl2 99.57(5) . . ?
C14 Ru1 Cl2 129.64(5) . . ?
P1 Ru1 Cl2 82.983(17) . . ?
Cl1 Ru1 Cl2 87.022(17) . . ?
C1 P1 Ru1 116.06(6) . . ?
C1 P1 H1P 103.2 . . ?
Ru1 P1 H1P 116.8 . . ?
C1 P1 H2P 104.4 . . ?
Ru1 P1 H2P 119.9 . . ?
H1P P1 H2P 92.9 . . ?
C2 Fe1 C11 118.78(8) . . ?
C2 Fe1 C3 41.06(7) . . ?
C11 Fe1 C3 154.10(8) . . ?
C2 Fe1 C7 105.01(8) . . ?
C11 Fe1 C7 40.41(10) . . ?
C3 Fe1 C7 119.24(9) . . ?
C2 Fe1 C6 40.91(7) . . ?
C11 Fe1 C6 106.21(9) . . ?
C3 Fe1 C6 69.11(8) . . ?
C7 Fe1 C6 122.54(9) . . ?
C2 Fe1 C10 155.34(9) . . ?
C11 Fe1 C10 41.01(9) . . ?
C3 Fe1 C10 162.98(8) . . ?
C7 Fe1 C10 68.55(10) . . ?
C6 Fe1 C10 121.14(10) . . ?
C2 Fe1 C8 123.00(9) . . ?
C11 Fe1 C8 68.05(10) . . ?
C3 Fe1 C8 106.93(9) . . ?
C7 Fe1 C8 40.43(10) . . ?
C6 Fe1 C8 159.43(9) . . ?
C10 Fe1 C8 68.38(11) . . ?
C2 Fe1 C4 68.41(7) . . ?
C11 Fe1 C4 163.15(9) . . ?
C3 Fe1 C4 40.72(7) . . ?
C7 Fe1 C4 155.99(9) . . ?
C6 Fe1 C4 68.47(8) . . ?
C10 Fe1 C4 126.88(8) . . ?
C8 Fe1 C4 122.50(9) . . ?
C2 Fe1 C9 161.22(9) . . ?
C11 Fe1 C9 68.05(9) . . ?
C3 Fe1 C9 125.68(9) . . ?
C7 Fe1 C9 68.08(9) . . ?
C6 Fe1 C9 157.53(10) . . ?
C10 Fe1 C9 40.32(10) . . ?
C8 Fe1 C9 40.62(10) . . ?
C4 Fe1 C9 110.38(8) . . ?
C2 Fe1 C5 68.39(7) . . ?
C11 Fe1 C5 125.29(10) . . ?
C3 Fe1 C5 68.62(8) . . ?
C7 Fe1 C5 160.51(9) . . ?
C6 Fe1 C5 40.65(7) . . ?
C10 Fe1 C5 109.36(10) . . ?
C8 Fe1 C5 158.43(9) . . ?
C4 Fe1 C5 40.49(8) . . ?
C9 Fe1 C5 123.74(9) . . ?
C1 N1 C2 124.20(15) . . ?
C1 N1 H1N 117.9 . . ?
C2 N1 H1N 117.7 . . ?
O1 C1 N1 124.98(17) . . ?
O1 C1 P1 118.55(13) . . ?
N1 C1 P1 116.47(13) . . ?
N1 C2 C6 122.45(16) . . ?
N1 C2 C3 129.03(16) . . ?
C6 C2 C3 108.51(16) . . ?
N1 C2 Fe1 125.79(12) . . ?
C6 C2 Fe1 69.86(10) . . ?
C3 C2 Fe1 69.73(10) . . ?
C4 C3 C2 107.17(16) . . ?
C4 C3 Fe1 69.92(11) . . ?
C2 C3 Fe1 69.21(10) . . ?
C4 C3 H3 126.4 . . ?
C2 C3 H3 126.4 . . ?
Fe1 C3 H3 126.0 . . ?
C5 C4 C3 108.60(16) . . ?
C5 C4 Fe1 69.97(11) . . ?
C3 C4 Fe1 69.37(10) . . ?
C5 C4 H4 125.7 . . ?
C3 C4 H4 125.7 . . ?
Fe1 C4 H4 126.5 . . ?
C4 C5 C6 108.15(17) . . ?
C4 C5 Fe1 69.54(11) . . ?
C6 C5 Fe1 69.25(11) . . ?
C4 C5 H5 125.9 . . ?
C6 C5 H5 125.9 . . ?
Fe1 C5 H5 126.8 . . ?
C5 C6 C2 107.57(17) . . ?
C5 C6 Fe1 70.10(11) . . ?
C2 C6 Fe1 69.23(10) . . ?
C5 C6 H6 126.2 . . ?
C2 C6 H6 126.2 . . ?
Fe1 C6 H6 126.0 . . ?
C11 C7 C8 108.2(2) . . ?
C11 C7 Fe1 69.61(13) . . ?
C8 C7 Fe1 69.95(13) . . ?
C11 C7 H7 125.9 . . ?
C8 C7 H7 125.9 . . ?
Fe1 C7 H7 126.1 . . ?
C7 C8 C9 107.8(2) . . ?
C7 C8 Fe1 69.62(13) . . ?
C9 C8 Fe1 69.83(13) . . ?
C7 C8 H8 126.1 . . ?
C9 C8 H8 126.1 . . ?
Fe1 C8 H8 126.0 . . ?
C10 C9 C8 108.5(2) . . ?
C10 C9 Fe1 69.59(12) . . ?
C8 C9 Fe1 69.55(12) . . ?
C10 C9 H9 125.8 . . ?
C8 C9 H9 125.8 . . ?
Fe1 C9 H9 126.7 . . ?
C9 C10 C11 107.3(2) . . ?
C9 C10 Fe1 70.09(12) . . ?
C11 C10 Fe1 69.25(12) . . ?
C9 C10 H10 126.4 . . ?
C11 C10 H10 126.4 . . ?
Fe1 C10 H10 125.9 . . ?
C7 C11 C10 108.3(2) . . ?
C7 C11 Fe1 69.98(12) . . ?
C10 C11 Fe1 69.73(12) . . ?
C7 C11 H11 125.9 . . ?
C10 C11 H11 125.9 . . ?
Fe1 C11 H11 126.0 . . ?
C13 C12 C17 118.97(15) . . ?
C13 C12 C18 120.41(15) . . ?
C17 C12 C18 120.62(15) . . ?
C13 C12 Ru1 70.53(9) . . ?
C17 C12 Ru1 71.06(10) . . ?
C18 C12 Ru1 130.02(12) . . ?
C12 C13 C14 121.22(16) . . ?
C12 C13 Ru1 71.87(10) . . ?
C14 C13 Ru1 73.62(9) . . ?
C12 C13 H13 119.4 . . ?
C14 C13 H13 119.4 . . ?
Ru1 C13 H13 127.2 . . ?
C15 C14 C13 118.92(16) . . ?
C15 C14 C19 122.12(16) . . ?
C13 C14 C19 118.85(16) . . ?
C15 C14 Ru1 71.32(10) . . ?
C13 C14 Ru1 68.83(9) . . ?
C19 C14 Ru1 128.87(12) . . ?
C14 C15 C16 120.96(16) . . ?
C14 C15 Ru1 72.20(10) . . ?
C16 C15 Ru1 70.19(10) . . ?
C14 C15 H15 119.5 . . ?
C16 C15 H15 119.5 . . ?
Ru1 C15 H15 130.9 . . ?
C17 C16 C15 119.39(16) . . ?
C17 C16 C20 120.18(17) . . ?
C15 C16 C20 120.42(17) . . ?
C17 C16 Ru1 71.04(10) . . ?
C15 C16 Ru1 72.27(10) . . ?
C20 C16 Ru1 129.29(13) . . ?
C16 C17 C12 120.43(16) . . ?
C16 C17 Ru1 71.57(10) . . ?
C12 C17 Ru1 71.07(10) . . ?
C16 C17 H17 119.8 . . ?
C12 C17 H17 119.8 . . ?
Ru1 C17 H17 130.1 . . ?
C12 C18 H18A 109.5 . . ?
C12 C18 H18B 109.5 . . ?
H18A C18 H18B 109.5 . . ?
C12 C18 H18C 109.5 . . ?
H18A C18 H18C 109.5 . . ?
H18B C18 H18C 109.5 . . ?
C14 C19 H19A 109.5 . . ?
C14 C19 H19B 109.5 . . ?
H19A C19 H19B 109.5 . . ?
C14 C19 H19C 109.5 . . ?
H19A C19 H19C 109.5 . . ?
H19B C19 H19C 109.5 . . ?
C16 C20 H20A 109.5 . . ?
C16 C20 H20B 109.5 . . ?
H20A C20 H20B 109.5 . . ?
C16 C20 H20C 109.5 . . ?
H20A C20 H20C 109.5 . . ?
H20B C20 H20C 109.5 . . ?

loop_
_geom_bond_atom_site_label_1
_geom_bond_atom_site_label_2
_geom_bond_distance
_geom_bond_site_symmetry_2
_geom_bond_publ_flag
Ru1 C13 2.1831(16) . ?
Ru1 C17 2.2004(17) . ?
Ru1 C12 2.2006(16) . ?
Ru1 C16 2.2073(17) . ?
Ru1 C15 2.2347(17) . ?
Ru1 C14 2.2461(17) . ?
Ru1 P1 2.2984(5) . ?
Ru1 Cl1 2.4012(5) . ?
Ru1 Cl2 2.4202(5) . ?
P1 C1 1.8734(18) . ?
P1 H1P 1.4471 . ?
P1 H2P 1.3921 . ?
Fe1 C2 2.0334(17) . ?
Fe1 C11 2.036(2) . ?
Fe1 C3 2.0402(18) . ?
Fe1 C7 2.041(2) . ?
Fe1 C6 2.0418(19) . ?
Fe1 C10 2.042(2) . ?
Fe1 C8 2.045(2) . ?
Fe1 C4 2.0474(18) . ?
Fe1 C9 2.049(2) . ?
Fe1 C5 2.053(2) . ?
O1 C1 1.218(2) . ?
N1 C1 1.345(2) . ?
N1 C2 1.415(2) . ?
N1 H1N 0.8862 . ?
C2 C6 1.424(3) . ?
C2 C3 1.429(3) . ?
C3 C4 1.422(3) . ?
C3 H3 0.9500 . ?
C4 C5 1.419(3) . ?
C4 H4 0.9500 . ?
C5 C6 1.422(3) . ?
C5 H5 0.9500 . ?
C6 H6 0.9500 . ?
C7 C11 1.408(4) . ?
C7 C8 1.412(3) . ?
C7 H7 0.9500 . ?
C8 C9 1.421(4) . ?
C8 H8 0.9500 . ?
C9 C10 1.410(4) . ?
C9 H9 0.9500 . ?
C10 C11 1.428(3) . ?
C10 H10 0.9500 . ?
C11 H11 0.9500 . ?
C12 C13 1.413(2) . ?
C12 C17 1.428(2) . ?
C12 C18 1.500(2) . ?
C13 C14 1.427(2) . ?
C13 H13 0.9500 . ?
C14 C15 1.403(2) . ?
C14 C19 1.493(2) . ?
C15 C16 1.430(3) . ?
C15 H15 0.9500 . ?
C16 C17 1.413(2) . ?
C16 C20 1.499(3) . ?
C17 H17 0.9500 . ?
C18 H18A 0.9800 . ?
C18 H18B 0.9800 . ?
C18 H18C 0.9800 . ?
C19 H19A 0.9800 . ?
C19 H19B 0.9800 . ?
C19 H19C 0.9800 . ?
C20 H20A 0.9800 . ?
C20 H20B 0.9800 . ?
C20 H20C 0.9800 . ?
